data_2203714
loop_
_publ_author_name
'Wu, Hai-Qiang'
'An, Lin-Kun'
'Huang, Zhi-Shu'
'Gu, Lian-Quan'
'Zain, Sharifuddin M.'
'Ng, Seik Weng'

_publ_section_title
;
 Ethyl 3-methyl-5-nitro-1<i>H</i>-imidazole-2-carboxylate
;
_journal_issue 6
_journal_name_full 'Acta Crystallographica Section E'
_journal_page_first o994
_journal_page_last o995
_journal_paper_doi 10.1107/S1600536804011080
_journal_volume 60
_journal_year 2004
_chemical_formula_iupac 'C7 H9 N3 O4'
_chemical_formula_moiety 'C7 H9 N3 O4'
_chemical_formula_sum 'C7 H9 N3 O4'
_chemical_formula_weight 199.17
_chemical_name_systematic
;
Ethyl 3-methyl-5-nitro-1H-imidazole-2-carboxylate
;
_space_group_IT_number 62
_symmetry_cell_setting orthorhombic
_symmetry_space_group_name_Hall '-P 2ac 2n'
_symmetry_space_group_name_H-M 'P n m a'
_atom_sites_solution_hydrogens geom
_atom_sites_solution_primary direct
_atom_sites_solution_secondary difmap
_audit_creation_method SHELXL-97
_cell_angle_alpha 90
_cell_angle_beta 90
_cell_angle_gamma 90
_cell_formula_units_Z 4
_cell_length_a 8.9400(10)
_cell_length_b 6.7680(10)
_cell_length_c 15.028(2)
_cell_measurement_reflns_used 861
_cell_measurement_temperature 298(2)
_cell_measurement_theta_max 27.1
_cell_measurement_theta_min 2.7
_cell_volume 909.3(2)
_computing_cell_refinement 'SAINT (Bruker, 1999)'
_computing_data_collection 'SMART (Bruker, 1999)'
_computing_data_reduction SAINT
_computing_molecular_graphics 'ORTEPII (Johnson, 1976)'
_computing_publication_material SHELXL97
_computing_structure_refinement 'SHELXL97 (Sheldrick, 1997)'
_computing_structure_solution 'SHELXS97 (Sheldrick, 1997)'
_diffrn_ambient_temperature 298(2)
_diffrn_measured_fraction_theta_full 0.99
_diffrn_measured_fraction_theta_max 0.99
_diffrn_measurement_device_type 'Bruker SMART area-detector'
_diffrn_measurement_method '\f and \w'
_diffrn_radiation_monochromator graphite
_diffrn_radiation_source 'fine-focus sealed tube'
_diffrn_radiation_type MoK\a
_diffrn_radiation_wavelength 0.71073
_diffrn_reflns_av_R_equivalents 0.017
_diffrn_reflns_av_sigmaI/netI 0.008
_diffrn_reflns_limit_h_max 11
_diffrn_reflns_limit_h_min -10
_diffrn_reflns_limit_k_max 8
_diffrn_reflns_limit_k_min -7
_diffrn_reflns_limit_l_max 19
_diffrn_reflns_limit_l_min -19
_diffrn_reflns_number 11054
_diffrn_reflns_theta_full 27.1
_diffrn_reflns_theta_max 27.1
_diffrn_reflns_theta_min 2.7
_diffrn_standards_decay_% 0
_diffrn_standards_interval_count 0
_diffrn_standards_interval_time 0
_diffrn_standards_number 0
_exptl_absorpt_coefficient_mu 0.121
_exptl_absorpt_correction_type none
_exptl_crystal_colour Colorless
_exptl_crystal_density_diffrn 1.455
_exptl_crystal_density_method 'not measured'
_exptl_crystal_description Block
_exptl_crystal_F_000 416
_exptl_crystal_size_max 0.50
_exptl_crystal_size_mid 0.33
_exptl_crystal_size_min 0.21
_refine_diff_density_max 0.21
_refine_diff_density_min -0.16
_refine_ls_extinction_method none
_refine_ls_goodness_of_fit_ref 1.02
_refine_ls_hydrogen_treatment constr
_refine_ls_matrix_type full
_refine_ls_number_parameters 99
_refine_ls_number_reflns 1089
_refine_ls_number_restraints 0
_refine_ls_restrained_S_all 1.02
_refine_ls_R_factor_all 0.042
_refine_ls_R_factor_gt 0.038
_refine_ls_shift/su_max 0.000
_refine_ls_shift/su_mean 0.000
_refine_ls_structure_factor_coef Fsqd
_refine_ls_weighting_details 'calc w = 1/[\s^2^(Fo^2^)+(0.0803P)^2^+0.1466P] where P = (Fo^2^+2Fc^2^)/3'
_refine_ls_weighting_scheme calc
_refine_ls_wR_factor_gt 0.115
_refine_ls_wR_factor_ref 0.124
_reflns_number_gt 954
_reflns_number_total 1089
_reflns_threshold_expression I>2\s(I)
_cod_data_source_file bt6461.cif
_cod_data_source_block I
_cod_depositor_comments
;
The following automatic conversions were performed:
'_symmetry_cell_setting' value 'Orthorhombic' changed to 'orthorhombic'
according to '/home/saulius/struct/CIF-dictionaries/cif_core.dic'
dictionary named 'cif_core.dic' version 2.4.1 from 2010-06-29.

Automatic conversion script
Id: cif_fix_enum 1527 2010-12-29 10:47:43Z saulius 

The following automatic conversions were performed:

'_symmetry_cell_setting' value 'Orthorhombic' changed to
'orthorhombic' according to
/home/saulius/struct/CIF-dictionaries/cif_core.dic dictionary named
'cif_core.dic' version 2.4.1 from 2010-06-29.

Automatic conversion script
Id: cif_fix_values 1715 2011-07-08 13:25:40Z adriana 
;
_cod_original_cell_volume 909.2(2)
_cod_database_code 2203714
_cod_database_fobs_code 2203714

loop_
_symmetry_equiv_pos_as_xyz
'x, y, z'
'-x+1/2, -y, z+1/2'
'-x, y+1/2, -z'
'x+1/2, -y+1/2, -z+1/2'
'-x, -y, -z'
'x-1/2, y, -z-1/2'
'x, -y-1/2, z'
'-x-1/2, y-1/2, z-1/2'

loop_
_atom_site_label
_atom_site_fract_x
_atom_site_fract_y
_atom_site_fract_z
_atom_site_U_iso_or_equiv
_atom_site_adp_type
_atom_site_calc_flag
_atom_site_refinement_flags
_atom_site_occupancy
_atom_site_disorder_assembly
_atom_site_disorder_group
_atom_site_type_symbol
O1 0.5077(2) 0.1981(2) 0.67890(10) 0.0518(6) Uani d P 0.50 A -1 O
O2 0.2765(2) 0.279(2) 0.62500(10) 0.064(2) Uani d P 0.50 A -1 O
O3 0.7800(2) 0.2500 0.29940(10) 0.0646(4) Uani d S 1 . . O
O4 0.8913(2) 0.2500 0.42570(10) 0.0856(6) Uani d S 1 . . O
N1 0.6255(2) 0.2500 0.51300(10) 0.0426(4) Uani d S 1 . . N
N2 0.4010(2) 0.2500 0.44920(10) 0.0420(3) Uani d S 1 . . N
N3 0.7798(2) 0.2500 0.38080(10) 0.0517(4) Uani d S 1 . . N
C1 0.4506(4) 0.1661(4) 0.7683(2) 0.0559(6) Uani d P 0.50 A -1 C
C2 0.4181(4) 0.3511(5) 0.8151(2) 0.0691(8) Uani d P 0.50 A -1 C
C3 0.4082(2) 0.2500 0.61500(10) 0.0541(5) Uani d S 1 . . C
C4 0.2380(2) 0.2500 0.4370(2) 0.0613(5) Uani d S 1 . . C
C5 0.4806(2) 0.2500 0.52690(10) 0.0396(4) Uani d S 1 A . C
C6 0.5012(2) 0.2500 0.38270(10) 0.0450(4) Uani d S 1 . . C
C7 0.6370(2) 0.2500 0.42390(10) 0.0412(4) Uani d S 1 . . C
H1a 0.5236 0.0915 0.8022 0.067 Uiso calc PR 0.50 A -1 H
H1b 0.3599 0.0878 0.7650 0.067 Uiso calc PR 0.50 A -1 H
H2a 0.3956 0.3232 0.8763 0.104 Uiso calc PR 0.50 A -1 H
H2b 0.3338 0.4147 0.7877 0.104 Uiso calc PR 0.50 A -1 H
H2c 0.5036 0.4366 0.8119 0.104 Uiso calc PR 0.50 A -1 H
H4a 0.2146 0.2852 0.3767 0.092 Uiso calc PR 0.50 . . H
H4b 0.1935 0.3442 0.4768 0.092 Uiso calc PR 0.50 . . H
H4c 0.1993 0.1207 0.4496 0.092 Uiso calc PR 0.50 . . H
H6 0.4821 0.2500 0.3218 0.054 Uiso calc SR 1 . . H

loop_
_atom_site_aniso_label
_atom_site_aniso_U_11
_atom_site_aniso_U_22
_atom_site_aniso_U_33
_atom_site_aniso_U_12
_atom_site_aniso_U_13
_atom_site_aniso_U_23
O1 0.0530(10) 0.070(2) 0.0330(10) 0.0030(10) -0.0010(10) -0.0020(10)
O2 0.0430(10) 0.099(7) 0.0500(10) 0.0040(10) 0.0090(10) -0.0040(10)
O3 0.0630(10) 0.0860(10) 0.0440(10) 0.000 0.0160(10) 0.000
O4 0.0370(10) 0.152(2) 0.0670(10) 0.000 0.0010(10) 0.000
N1 0.0370(10) 0.0540(10) 0.0370(10) 0.000 -0.0010(10) 0.000
N2 0.0350(10) 0.0520(10) 0.0390(10) 0.000 -0.0030(10) 0.000
N3 0.0410(10) 0.0660(10) 0.0480(10) 0.000 0.0070(10) 0.000
C1 0.067(2) 0.0640(10) 0.0370(10) -0.0010(10) 0.0020(10) 0.0050(10)
C2 0.079(2) 0.081(2) 0.048(2) 0.004(2) 0.007(2) -0.009(2)
C3 0.0420(10) 0.0810(10) 0.0400(10) 0.000 0.0020(10) 0.000
C4 0.0350(10) 0.095(2) 0.0540(10) 0.000 -0.0090(10) 0.000
C5 0.0370(10) 0.0470(10) 0.0350(10) 0.000 -0.0010(10) 0.000
C6 0.0450(10) 0.0550(10) 0.0350(10) 0.000 -0.0020(10) 0.000
C7 0.0380(10) 0.0490(10) 0.0370(10) 0.000 0.0030(10) 0.000

loop_
_atom_type_symbol
_atom_type_description
_atom_type_scat_dispersion_real
_atom_type_scat_dispersion_imag
_atom_type_scat_source
C C 0.0033 0.0016 'International Tables Vol C Tables 4.2.6.8 and 6.1.1.4'
H H 0.0000 0.0000 'International Tables Vol C Tables 4.2.6.8 and 6.1.1.4'
N N 0.0061 0.0033 'International Tables Vol C Tables 4.2.6.8 and 6.1.1.4'
O O 0.0106 0.0060 'International Tables Vol C Tables 4.2.6.8 and 6.1.1.4'

loop_
_geom_angle_atom_site_label_1
_geom_angle_atom_site_label_2
_geom_angle_atom_site_label_3
_geom_angle
_geom_angle_publ_flag
C1 O1 C3 117.6(2) yes
C5 N1 C7 103.50(10) yes
C4 N2 C5 128.5(2) yes
C4 N2 C6 124.7(2) yes
C5 N2 C6 106.80(10) yes
O4 N3 O3 124.1(2) yes
O3 N3 C7 117.0(2) yes
O4 N3 C7 119.0(2) yes
O1 C1 C2 112.7(2) yes
O2 C3 O1 126.6(2) yes
O1 C3 C5 110.4(2) yes
O2 C3 C5 122.8(2) yes
N1 C5 N2 112.20(10) yes
N1 C5 C3 125.2(2) yes
N2 C5 C3 122.6(2) yes
N2 C6 C7 104.80(10) yes
N1 C7 C6 112.70(10) yes
N1 C7 N3 121.30(10) yes
N3 C7 C6 126.1(2) yes
O1 C1 H1a 109.1 no
C2 C1 H1a 109.1 no
O1 C1 H1b 109.1 no
C2 C1 H1b 109.1 no
H1a C1 H1b 107.8 no
N2 C4 H4a 109.5 no
N2 C4 H4b 109.5 no
H4a C4 H4b 109.5 no
N2 C4 H4c 109.5 no
H4a C4 H4c 109.5 no
H4b C4 H4c 109.5 no
N2 C6 H6 127.6 no
C7 C6 H6 127.6 no

loop_
_geom_bond_atom_site_label_1
_geom_bond_atom_site_label_2
_geom_bond_distance
_geom_bond_publ_flag
O1 C1 1.453(3) yes
O1 C3 1.355(2) yes
O2 C3 1.203(4) yes
O3 N3 1.223(2) yes
O4 N3 1.203(2) yes
N1 C5 1.312(2) yes
N1 C7 1.343(2) yes
N2 C4 1.469(2) yes
N2 C6 1.342(2) yes
N2 C5 1.367(2) yes
N3 C7 1.432(2) yes
C1 C2 1.464(4) yes
C3 C5 1.475(2) yes
C6 C7 1.363(2) yes
C1 H1a 0.97 no
C1 H1b 0.97 no
C2 H2a 0.96 no
C2 H2b 0.96 no
C2 H2c 0.96 no
C4 H4a 0.96 no
C4 H4b 0.96 no
C4 H4c 0.96 no
C6 H6 0.93 no

loop_
_geom_torsion_atom_site_label_1
_geom_torsion_atom_site_label_2
_geom_torsion_atom_site_label_3
_geom_torsion_atom_site_label_4
_geom_torsion_site_symmetry_1
_geom_torsion_site_symmetry_4
_geom_torsion
_geom_torsion_publ_flag
C3 O1 C1 C2 . . -76.5(3) no
C1 O1 C3 O2 . 7_565 -18.9(7) no
C1 O1 C3 O2 . . 2.5(8) no
C1 O1 C3 O1 . 7_565 91.9(2) no
C1 O1 C3 C5 . . -172.4(2) no
C7 N1 C5 N2 . . 0.0 no
C7 N1 C5 C3 . . 180.0 no
C6 N2 C5 N1 . . 0.0 no
C4 N2 C5 N1 . . 180.0 no
C6 N2 C5 C3 . . 180.0 no
C4 N2 C5 C3 . . 0.0 no
O2 C3 C5 N1 7_565 . -168.8(8) no
O2 C3 C5 N1 . . 168.8(8) no
O1 C3 C5 N1 . . -16.10(10) no
O1 C3 C5 N1 7_565 . 16.10(10) no
O2 C3 C5 N2 7_565 . 11.2(8) no
O2 C3 C5 N2 . . -11.2(8) no
O1 C3 C5 N2 . . 163.90(10) no
O1 C3 C5 N2 7_565 . -163.90(10) no
C5 N2 C6 C7 . . 0.0 no
C4 N2 C6 C7 . . 180.0 no
C5 N1 C7 C6 . . 0.0 no
C5 N1 C7 N3 . . 180.0 no
N2 C6 C7 N1 . . 0.0 no
N2 C6 C7 N3 . . 180.0 no
O4 N3 C7 N1 . . 0.0 no
O3 N3 C7 N1 . . 180.0 no
O4 N3 C7 C6 . . 180.0 no
O3 N3 C7 C6 . . 0.0 no
